data_1505769
loop_
_publ_author_name
'Hasegawa, Takashi'
'Morino, Kazuhide'
'Tanaka, Yoshie'
'Katagiri, Hiroshi'
'Furusho, Yoshio'
'Yashima, Eiji'

_publ_section_title
;
 Temperature-Driven Switching of Helical Chirality of
 Poly[(4-carboxyphenyl)acetylene] Induced by a Single Amidine Enantiomer
 and Memory of the Diastereomeric Macromolecular Helicity
;
_journal_issue 2
_journal_name_full Macromolecules
_journal_page_first 482
_journal_paper_doi 10.1021/ma052206w
_journal_volume 39
_journal_year 2006
_chemical_absolute_configuration rm
_chemical_formula_moiety 'C41 H37 N2, C25 H17 O2, C6 H6, H2 O'
_chemical_formula_sum 'C72 H62 N2 O3'
_chemical_formula_weight 1003.24
_chemical_name_systematic
; 
 ? 
;
_space_group_IT_number 19
_symmetry_cell_setting orthorhombic
_symmetry_space_group_name_Hall 'P 2ac 2ab'
_symmetry_space_group_name_H-M 'P 21 21 21'
_atom_sites_solution_hydrogens geom
_atom_sites_solution_primary direct
_atom_sites_solution_secondary difmap
_audit_creation_method SHELXL-97
_cell_angle_alpha 90.00
_cell_angle_beta 90.00
_cell_angle_gamma 90.00
_cell_formula_units_Z 4
_cell_length_a 10.4158(8)
_cell_length_b 22.2961(16)
_cell_length_c 24.9796(18)
_cell_measurement_temperature 173(2)
_cell_volume 5801.1(7)
_computing_cell_refinement 'BRUKER SMART CCD'
_computing_data_collection 'BRUKER SMART CCD'
_computing_data_reduction 'BRUKER SAINT'
_computing_molecular_graphics SHELXTL
_computing_publication_material SHELXTL
_computing_structure_refinement 'SHELXL-97 (Sheldrick, 1997)'
_computing_structure_solution 'SHELXS-97 (Sheldrick, 1990)'
_diffrn_ambient_temperature 173(2)
_diffrn_measured_fraction_theta_full 0.998
_diffrn_measured_fraction_theta_max 0.998
_diffrn_measurement_device_type 'BRUKER SMART CCD'
_diffrn_measurement_method \w
_diffrn_radiation_monochromator graphite
_diffrn_radiation_source 'fine-focus sealed tube'
_diffrn_radiation_type MoK\a
_diffrn_radiation_wavelength 0.71073
_diffrn_reflns_av_R_equivalents 0.0331
_diffrn_reflns_av_sigmaI/netI 0.0231
_diffrn_reflns_limit_h_max 12
_diffrn_reflns_limit_h_min -13
_diffrn_reflns_limit_k_max 28
_diffrn_reflns_limit_k_min -23
_diffrn_reflns_limit_l_max 32
_diffrn_reflns_limit_l_min -32
_diffrn_reflns_number 39319
_diffrn_reflns_theta_full 27.50
_diffrn_reflns_theta_max 27.50
_diffrn_reflns_theta_min 1.63
_exptl_absorpt_coefficient_mu 0.069
_exptl_absorpt_correction_T_max 0.9863
_exptl_absorpt_correction_T_min 0.9662
_exptl_absorpt_correction_type multi-scan
_exptl_absorpt_process_details '(SADABS; Sheldrick, 1996)'
_exptl_crystal_colour colorless
_exptl_crystal_density_diffrn 1.149
_exptl_crystal_density_method 'not measured'
_exptl_crystal_description prism
_exptl_crystal_F_000 2128
_exptl_crystal_size_max 0.50
_exptl_crystal_size_mid 0.40
_exptl_crystal_size_min 0.20
_refine_diff_density_max 0.575
_refine_diff_density_min -0.388
_refine_diff_density_rms 0.053
_refine_ls_extinction_method none
_refine_ls_goodness_of_fit_ref 1.055
_refine_ls_hydrogen_treatment mixed
_refine_ls_matrix_type full
_refine_ls_number_parameters 692
_refine_ls_number_reflns 7330
_refine_ls_number_restraints 0
_refine_ls_restrained_S_all 1.055
_refine_ls_R_factor_all 0.0678
_refine_ls_R_factor_gt 0.0553
_refine_ls_shift/su_max 0.000
_refine_ls_shift/su_mean 0.000
_refine_ls_structure_factor_coef Fsqd
_refine_ls_weighting_details 'calc w=1/[\s^2^(Fo^2^)+(0.1114P)^2^+0.8081P] where P=(Fo^2^+2Fc^2^)/3'
_refine_ls_weighting_scheme calc
_refine_ls_wR_factor_gt 0.1549
_refine_ls_wR_factor_ref 0.1666
_reflns_number_gt 6152
_reflns_number_total 7330
_reflns_threshold_expression >2sigma(I)
_cod_data_source_file ma052206wsi20051011_085222.cif
_cod_data_source_block tanaka4
_cod_depositor_comments
;
The following automatic conversions were performed:

'_symmetry_cell_setting' value 'Orthorhombic' changed to
'orthorhombic' according to
/home/saulius/struct/CIF-dictionaries/cif_core.dic dictionary named
'cif_core.dic' version 2.4.1 from 2010-06-29.

Automatic conversion script
Id: cif_fix_values 1715 2011-07-08 13:25:40Z adriana 
;
_cod_original_sg_symbol_H-M 'P 212121'
_cod_database_code 1505769

loop_
_symmetry_equiv_pos_as_xyz
'x, y, z'
'-x+1/2, -y, z+1/2'
'x+1/2, -y+1/2, -z'
'-x, y+1/2, -z+1/2'

loop_
_atom_site_label
_atom_site_type_symbol
_atom_site_fract_x
_atom_site_fract_y
_atom_site_fract_z
_atom_site_U_iso_or_equiv
_atom_site_adp_type
_atom_site_occupancy
_atom_site_symmetry_multiplicity
_atom_site_calc_flag
_atom_site_refinement_flags
O1 O 0.21970(19) 0.30591(9) 0.75525(8) 0.0418(4) Uani 1 1 d .
O2 O 0.11498(19) 0.39149(8) 0.74120(8) 0.0432(5) Uani 1 1 d .
C1 C 0.1295(2) 0.33585(12) 0.73636(10) 0.0334(5) Uani 1 1 d .
C2 C 0.0248(2) 0.30468(11) 0.70453(10) 0.0323(5) Uani 1 1 d .
C3 C -0.0697(2) 0.26978(11) 0.72921(10) 0.0334(5) Uani 1 1 d .
C4 C -0.1686(3) 0.24597(11) 0.69764(10) 0.0338(5) Uani 1 1 d .
H1 H -0.2323 0.2217 0.7141 0.041 Uiso 1 1 calc R
C5 C -0.1759(2) 0.25682(11) 0.64307(10) 0.0320(5) Uani 1 1 d .
C6 C -0.0810(2) 0.29192(11) 0.61928(10) 0.0326(5) Uani 1 1 d .
H2 H -0.0852 0.2999 0.5820 0.039 Uiso 1 1 calc R
C7 C 0.0198(2) 0.31542(11) 0.64921(10) 0.0325(5) Uani 1 1 d .
C8 C 0.1226(3) 0.35043(12) 0.62223(10) 0.0364(6) Uani 1 1 d .
C9 C 0.0946(3) 0.40218(14) 0.59369(11) 0.0447(7) Uani 1 1 d .
H3 H 0.0084 0.4158 0.5910 0.054 Uiso 1 1 calc R
C10 C 0.1935(4) 0.43422(16) 0.56879(13) 0.0547(8) Uani 1 1 d .
H4 H 0.1745 0.4695 0.5490 0.066 Uiso 1 1 calc R
C11 C 0.3191(3) 0.41444(17) 0.57310(14) 0.0583(9) Uani 1 1 d .
H5 H 0.3863 0.4365 0.5565 0.070 Uiso 1 1 calc R
C12 C 0.3469(3) 0.36345(17) 0.60104(13) 0.0542(8) Uani 1 1 d .
H6 H 0.4332 0.3499 0.6036 0.065 Uiso 1 1 calc R
C13 C 0.2498(3) 0.33145(15) 0.62568(12) 0.0447(7) Uani 1 1 d .
H7 H 0.2701 0.2961 0.6452 0.054 Uiso 1 1 calc R
C14 C -0.0723(3) 0.25884(13) 0.78799(11) 0.0418(6) Uani 1 1 d .
C15 C -0.0991(4) 0.20203(17) 0.80781(14) 0.0680(11) Uani 1 1 d .
H8 H -0.1144 0.1698 0.7838 0.082 Uiso 1 1 calc R
C16 C -0.1038(6) 0.1923(2) 0.86251(16) 0.0911(16) Uani 1 1 d .
H9 H -0.1244 0.1534 0.8756 0.109 Uiso 1 1 calc R
C17 C -0.0793(5) 0.2372(2) 0.89782(14) 0.0848(15) Uani 1 1 d .
H10 H -0.0790 0.2294 0.9352 0.102 Uiso 1 1 calc R
C18 C -0.0553(4) 0.29311(19) 0.87939(13) 0.0641(10) Uani 1 1 d .
H11 H -0.0408 0.3248 0.9041 0.077 Uiso 1 1 calc R
C19 C -0.0516(3) 0.30491(15) 0.82462(11) 0.0461(7) Uani 1 1 d .
H12 H -0.0350 0.3445 0.8123 0.055 Uiso 1 1 calc R
C20 C -0.2839(3) 0.23210(11) 0.61039(10) 0.0336(5) Uani 1 1 d .
C21 C -0.2630(3) 0.21401(12) 0.55775(11) 0.0399(6) Uani 1 1 d .
H13 H -0.1794 0.2170 0.5427 0.048 Uiso 1 1 calc R
C22 C -0.3640(3) 0.19149(14) 0.52691(11) 0.0471(7) Uani 1 1 d .
H14 H -0.3486 0.1788 0.4912 0.056 Uiso 1 1 calc R
C23 C -0.4854(3) 0.18759(14) 0.54798(12) 0.0472(7) Uani 1 1 d .
H15 H -0.5542 0.1731 0.5267 0.057 Uiso 1 1 calc R
C24 C -0.5072(3) 0.20483(14) 0.60016(13) 0.0491(7) Uani 1 1 d .
H16 H -0.5907 0.2014 0.6151 0.059 Uiso 1 1 calc R
C25 C -0.4069(3) 0.22720(13) 0.63096(11) 0.0432(6) Uani 1 1 d .
H17 H -0.4231 0.2394 0.6668 0.052 Uiso 1 1 calc R
N1 N 0.4007(2) 0.37872(9) 0.80671(8) 0.0306(4) Uani 1 1 d .
H18 H 0.348(4) 0.3618(15) 0.7859(14) 0.052(9) Uiso 1 1 d .
N2 N 0.2759(2) 0.46142(10) 0.79567(9) 0.0352(5) Uani 1 1 d .
H19 H 0.231(3) 0.4371(14) 0.7780(12) 0.037(8) Uiso 1 1 d .
C26 C 0.3822(2) 0.43640(11) 0.81428(9) 0.0303(5) Uani 1 1 d .
C27 C 0.4779(2) 0.47403(10) 0.84443(10) 0.0300(5) Uani 1 1 d .
C28 C 0.4429(2) 0.49541(11) 0.89547(10) 0.0325(5) Uani 1 1 d .
C29 C 0.5286(3) 0.53137(11) 0.92355(10) 0.0339(5) Uani 1 1 d .
H20 H 0.5048 0.5464 0.9577 0.041 Uiso 1 1 calc R
C30 C 0.6488(2) 0.54592(11) 0.90262(10) 0.0327(5) Uani 1 1 d .
C31 C 0.6810(2) 0.52442(11) 0.85217(10) 0.0323(5) Uani 1 1 d .
H21 H 0.7622 0.5347 0.8375 0.039 Uiso 1 1 calc R
C32 C 0.5981(2) 0.48811(11) 0.82218(9) 0.0311(5) Uani 1 1 d .
C33 C 0.2437(3) 0.52568(12) 0.79521(12) 0.0406(6) Uani 1 1 d .
H22 H 0.2822 0.5445 0.8278 0.049 Uiso 1 1 calc R
C34 C 0.0980(3) 0.53150(16) 0.79904(15) 0.0532(8) Uani 1 1 d .
H23 H 0.0676 0.5109 0.8313 0.080 Uiso 1 1 calc R
H24 H 0.0584 0.5133 0.7674 0.080 Uiso 1 1 calc R
H25 H 0.0746 0.5740 0.8009 0.080 Uiso 1 1 calc R
C35 C 0.2989(3) 0.55685(12) 0.74638(13) 0.0446(7) Uani 1 1 d .
C36 C 0.2674(3) 0.53865(16) 0.69506(14) 0.0548(8) Uani 1 1 d .
H26 H 0.2075 0.5070 0.6900 0.066 Uiso 1 1 calc R
C37 C 0.3222(5) 0.56616(18) 0.65147(17) 0.0726(11) Uani 1 1 d .
H27 H 0.3001 0.5533 0.6164 0.087 Uiso 1 1 calc R
C38 C 0.4082(5) 0.6119(2) 0.6580(2) 0.0882(15) Uani 1 1 d .
H28 H 0.4470 0.6299 0.6276 0.106 Uiso 1 1 calc R
C39 C 0.4387(5) 0.63179(17) 0.7082(2) 0.0889(15) Uani 1 1 d .
H29 H 0.4960 0.6645 0.7127 0.107 Uiso 1 1 calc R
C40 C 0.3851(4) 0.60368(14) 0.75282(17) 0.0633(9) Uani 1 1 d .
H30 H 0.4078 0.6167 0.7878 0.076 Uiso 1 1 calc R
C41 C 0.5114(3) 0.34285(11) 0.82383(10) 0.0345(5) Uani 1 1 d .
H31 H 0.5806 0.3709 0.8359 0.041 Uiso 1 1 calc R
C42 C 0.5618(3) 0.30698(13) 0.77651(12) 0.0443(6) Uani 1 1 d .
H32 H 0.5880 0.3345 0.7479 0.066 Uiso 1 1 calc R
H33 H 0.4941 0.2803 0.7632 0.066 Uiso 1 1 calc R
H34 H 0.6358 0.2830 0.7879 0.066 Uiso 1 1 calc R
C43 C 0.4773(3) 0.30146(12) 0.87061(10) 0.0380(6) Uani 1 1 d .
C44 C 0.3591(4) 0.27532(15) 0.87610(13) 0.0535(8) Uani 1 1 d .
H35 H 0.2930 0.2839 0.8510 0.064 Uiso 1 1 calc R
C45 C 0.3356(5) 0.23641(18) 0.91824(15) 0.0710(11) Uani 1 1 d .
H36 H 0.2536 0.2182 0.9218 0.085 Uiso 1 1 calc R
C46 C 0.4296(5) 0.22411(18) 0.95470(13) 0.0729(12) Uani 1 1 d .
H37 H 0.4124 0.1978 0.9838 0.087 Uiso 1 1 calc R
C47 C 0.5465(5) 0.2491(2) 0.94955(16) 0.0787(13) Uani 1 1 d .
H38 H 0.6118 0.2400 0.9748 0.094 Uiso 1 1 calc R
C48 C 0.5729(4) 0.28834(16) 0.90749(13) 0.0608(9) Uani 1 1 d .
H39 H 0.6556 0.3059 0.9041 0.073 Uiso 1 1 calc R
C49 C 0.3157(3) 0.48081(15) 0.91998(11) 0.0453(7) Uani 1 1 d .
C50 C 0.2285(3) 0.5266(2) 0.93113(14) 0.0608(10) Uani 1 1 d .
H40 H 0.2503 0.5672 0.9240 0.073 Uiso 1 1 calc R
C51 C 0.1089(4) 0.5122(3) 0.95285(17) 0.0885(16) Uani 1 1 d .
H41 H 0.0483 0.5433 0.9592 0.106 Uiso 1 1 calc R
C52 C 0.0778(4) 0.4554(3) 0.9649(2) 0.1034(19) Uani 1 1 d .
H42 H -0.0036 0.4466 0.9802 0.124 Uiso 1 1 calc R
C53 C 0.1633(5) 0.4100(3) 0.95521(19) 0.0973(17) Uani 1 1 d .
H43 H 0.1410 0.3699 0.9640 0.117 Uiso 1 1 calc R
C54 C 0.2833(4) 0.42230(18) 0.93253(15) 0.0651(10) Uani 1 1 d .
H44 H 0.3422 0.3906 0.9258 0.078 Uiso 1 1 calc R
C55 C 0.6433(2) 0.46589(11) 0.76907(10) 0.0314(5) Uani 1 1 d .
C56 C 0.5653(3) 0.46592(12) 0.72382(10) 0.0362(5) Uani 1 1 d .
H45 H 0.4797 0.4805 0.7262 0.043 Uiso 1 1 calc R
C57 C 0.6119(3) 0.44479(14) 0.67540(11) 0.0436(6) Uani 1 1 d .
H46 H 0.5576 0.4444 0.6448 0.052 Uiso 1 1 calc R
C58 C 0.7368(3) 0.42423(14) 0.67119(12) 0.0455(7) Uani 1 1 d .
H47 H 0.7680 0.4095 0.6379 0.055 Uiso 1 1 calc R
C59 C 0.8154(3) 0.42517(14) 0.71505(12) 0.0443(7) Uani 1 1 d .
H48 H 0.9018 0.4119 0.7121 0.053 Uiso 1 1 calc R
C60 C 0.7690(3) 0.44547(12) 0.76407(11) 0.0373(6) Uani 1 1 d .
H49 H 0.8238 0.4454 0.7945 0.045 Uiso 1 1 calc R
C61 C 0.7404(3) 0.58381(11) 0.93318(10) 0.0333(5) Uani 1 1 d .
C62 C 0.8144(3) 0.62700(13) 0.90712(11) 0.0421(6) Uani 1 1 d .
H50 H 0.8086 0.6314 0.8694 0.051 Uiso 1 1 calc R
C63 C 0.8967(3) 0.66354(14) 0.93630(14) 0.0533(8) Uani 1 1 d .
H51 H 0.9461 0.6932 0.9183 0.064 Uiso 1 1 calc R
C64 C 0.9075(3) 0.65730(14) 0.99088(13) 0.0512(7) Uani 1 1 d .
H52 H 0.9644 0.6823 1.0105 0.061 Uiso 1 1 calc R
C65 C 0.8361(3) 0.61493(14) 1.01677(12) 0.0450(7) Uani 1 1 d .
H53 H 0.8436 0.6106 1.0545 0.054 Uiso 1 1 calc R
C66 C 0.7524(3) 0.57804(13) 0.98853(11) 0.0396(6) Uani 1 1 d .
H54 H 0.7032 0.5488 1.0070 0.048 Uiso 1 1 calc R
C67 C 0.7268(5) 0.4088(2) 1.01187(19) 0.120(2) Uani 1 1 d G
H55 H 0.7785 0.3966 0.9825 0.144 Uiso 1 1 calc R
C68 C 0.5943(5) 0.41262(19) 1.0061(2) 0.130(2) Uani 1 1 d G
H56 H 0.5554 0.4030 0.9728 0.157 Uiso 1 1 calc R
C69 C 0.5186(5) 0.4305(3) 1.0491(3) 0.159(3) Uani 1 1 d G
H57 H 0.4281 0.4331 1.0451 0.191 Uiso 1 1 calc R
C70 C 0.5755(8) 0.4445(2) 1.0978(2) 0.173(4) Uani 1 1 d G
H58 H 0.5238 0.4567 1.1272 0.208 Uiso 1 1 calc R
C71 C 0.7079(8) 0.4407(2) 1.10362(18) 0.170(4) Uani 1 1 d G
H59 H 0.7468 0.4502 1.1370 0.204 Uiso 1 1 calc R
C72 C 0.7836(5) 0.4228(2) 1.0606(2) 0.160(4) Uani 1 1 d G
H60 H 0.8741 0.4202 1.0646 0.192 Uiso 1 1 calc R
O3 O 0.2630(7) 0.1844(3) 0.7258(3) 0.211(3) Uani 1 1 d .

loop_
_atom_site_aniso_label
_atom_site_aniso_U_11
_atom_site_aniso_U_22
_atom_site_aniso_U_33
_atom_site_aniso_U_23
_atom_site_aniso_U_13
_atom_site_aniso_U_12
O1 0.0333(9) 0.0430(10) 0.0490(10) -0.0034(8) -0.0114(8) -0.0021(8)
O2 0.0359(10) 0.0386(10) 0.0551(11) -0.0097(8) -0.0142(9) -0.0014(8)
C1 0.0271(12) 0.0393(13) 0.0338(11) -0.0049(10) -0.0020(10) -0.0044(10)
C2 0.0269(11) 0.0317(11) 0.0383(12) -0.0083(10) -0.0043(10) 0.0003(10)
C3 0.0310(12) 0.0328(12) 0.0363(12) -0.0072(10) -0.0040(10) -0.0021(10)
C4 0.0316(13) 0.0317(12) 0.0382(12) -0.0071(10) -0.0013(11) -0.0044(10)
C5 0.0284(12) 0.0328(12) 0.0350(11) -0.0106(9) -0.0035(10) -0.0003(10)
C6 0.0307(12) 0.0370(12) 0.0302(10) -0.0090(9) 0.0010(10) 0.0000(10)
C7 0.0272(12) 0.0349(12) 0.0353(12) -0.0097(10) 0.0015(10) -0.0006(10)
C8 0.0330(13) 0.0433(13) 0.0330(11) -0.0098(10) 0.0017(10) -0.0057(11)
C9 0.0382(15) 0.0553(16) 0.0407(14) -0.0034(12) 0.0003(12) -0.0029(13)
C10 0.058(2) 0.0608(19) 0.0450(15) 0.0063(14) 0.0034(15) -0.0111(16)
C11 0.0476(18) 0.074(2) 0.0535(17) 0.0021(16) 0.0076(15) -0.0216(17)
C12 0.0331(15) 0.077(2) 0.0523(17) 0.0018(16) 0.0064(13) -0.0046(15)
C13 0.0352(14) 0.0537(16) 0.0452(15) -0.0003(12) 0.0043(12) -0.0011(13)
C14 0.0358(14) 0.0507(15) 0.0388(13) 0.0002(11) -0.0085(11) -0.0114(12)
C15 0.093(3) 0.0568(19) 0.0536(17) 0.0097(15) -0.0287(19) -0.029(2)
C16 0.128(4) 0.085(3) 0.060(2) 0.029(2) -0.030(3) -0.045(3)
C17 0.103(3) 0.112(3) 0.0397(16) 0.0189(19) -0.021(2) -0.045(3)
C18 0.066(2) 0.088(3) 0.0379(15) -0.0084(16) -0.0066(15) -0.022(2)
C19 0.0457(16) 0.0545(16) 0.0380(13) -0.0049(12) -0.0012(12) -0.0114(14)
C20 0.0328(13) 0.0302(11) 0.0376(12) -0.0060(10) -0.0061(10) -0.0016(10)
C21 0.0380(14) 0.0443(14) 0.0374(12) -0.0092(11) -0.0046(11) -0.0030(12)
C22 0.0581(19) 0.0447(15) 0.0383(13) -0.0095(12) -0.0118(13) -0.0085(14)
C23 0.0471(16) 0.0440(15) 0.0504(16) -0.0014(13) -0.0207(14) -0.0114(13)
C24 0.0332(14) 0.0544(17) 0.0598(17) -0.0048(14) -0.0069(13) -0.0134(13)
C25 0.0367(14) 0.0510(15) 0.0420(14) -0.0101(12) -0.0038(12) -0.0094(13)
N1 0.0264(10) 0.0283(9) 0.0371(10) -0.0038(8) -0.0062(9) -0.0021(8)
N2 0.0274(10) 0.0307(10) 0.0474(12) -0.0076(9) -0.0080(9) -0.0014(9)
C26 0.0258(11) 0.0319(11) 0.0333(11) -0.0050(9) 0.0001(9) -0.0046(10)
C27 0.0261(11) 0.0274(11) 0.0365(11) -0.0043(9) -0.0049(10) -0.0011(9)
C28 0.0251(11) 0.0309(11) 0.0415(12) -0.0049(10) -0.0007(10) -0.0032(10)
C29 0.0321(12) 0.0330(12) 0.0364(12) -0.0065(10) -0.0025(10) -0.0016(10)
C30 0.0301(12) 0.0280(11) 0.0400(12) 0.0002(9) -0.0056(10) -0.0037(10)
C31 0.0247(11) 0.0319(11) 0.0403(12) -0.0010(10) -0.0012(10) -0.0034(10)
C32 0.0281(11) 0.0292(11) 0.0359(11) -0.0017(9) -0.0035(10) -0.0006(10)
C33 0.0324(13) 0.0352(13) 0.0543(15) -0.0090(11) -0.0073(12) 0.0045(11)
C34 0.0343(15) 0.0546(17) 0.0708(19) -0.0073(15) -0.0021(15) 0.0135(14)
C35 0.0385(15) 0.0276(12) 0.0675(18) -0.0013(12) -0.0043(14) 0.0088(11)
C36 0.0490(18) 0.0509(17) 0.0645(19) 0.0033(15) -0.0071(16) 0.0125(15)
C37 0.083(3) 0.063(2) 0.072(2) 0.0169(19) 0.003(2) 0.021(2)
C38 0.100(4) 0.061(2) 0.103(3) 0.028(2) 0.034(3) 0.019(3)
C39 0.081(3) 0.0398(18) 0.146(4) 0.004(2) 0.034(3) -0.0069(19)
C40 0.063(2) 0.0338(15) 0.093(3) -0.0058(16) 0.007(2) 0.0006(15)
C41 0.0324(13) 0.0305(11) 0.0407(13) -0.0019(10) -0.0048(11) -0.0001(10)
C42 0.0459(16) 0.0386(14) 0.0483(15) -0.0003(12) 0.0065(13) 0.0055(13)
C43 0.0478(16) 0.0300(12) 0.0361(12) -0.0046(10) -0.0066(11) 0.0051(11)
C44 0.058(2) 0.0524(17) 0.0502(16) 0.0098(14) -0.0046(15) -0.0063(16)
C45 0.095(3) 0.063(2) 0.0553(19) 0.0143(17) 0.010(2) -0.017(2)
C46 0.121(4) 0.060(2) 0.0376(15) 0.0118(14) -0.002(2) -0.009(2)
C47 0.110(4) 0.072(2) 0.054(2) 0.0134(18) -0.032(2) 0.000(3)
C48 0.073(2) 0.0565(19) 0.0533(17) 0.0045(14) -0.0251(17) -0.0003(18)
C49 0.0328(14) 0.0618(18) 0.0412(13) -0.0236(13) 0.0025(12) -0.0112(13)
C50 0.0411(16) 0.088(2) 0.0533(18) -0.0340(17) -0.0023(14) 0.0058(17)
C51 0.0394(19) 0.155(5) 0.071(2) -0.056(3) 0.0050(18) 0.006(3)
C52 0.054(2) 0.162(5) 0.094(3) -0.059(3) 0.037(2) -0.042(3)
C53 0.090(3) 0.119(4) 0.083(3) -0.031(3) 0.035(3) -0.060(3)
C54 0.062(2) 0.068(2) 0.065(2) -0.0211(17) 0.0230(18) -0.0278(18)
C55 0.0282(11) 0.0285(11) 0.0374(12) 0.0001(9) -0.0023(10) -0.0029(9)
C56 0.0300(12) 0.0402(13) 0.0385(12) -0.0024(10) -0.0037(11) 0.0008(11)
C57 0.0397(15) 0.0546(16) 0.0365(12) -0.0024(12) -0.0038(12) 0.0007(13)
C58 0.0430(16) 0.0540(16) 0.0394(13) -0.0063(12) 0.0036(12) 0.0036(14)
C59 0.0305(13) 0.0490(16) 0.0535(16) -0.0061(13) 0.0017(12) 0.0054(12)
C60 0.0293(12) 0.0403(13) 0.0422(13) -0.0020(11) -0.0043(11) 0.0005(11)
C61 0.0288(12) 0.0303(11) 0.0407(12) -0.0055(10) -0.0064(10) -0.0005(10)
C62 0.0383(14) 0.0427(14) 0.0455(14) 0.0031(11) -0.0087(12) -0.0111(12)
C63 0.0484(17) 0.0451(15) 0.0663(19) 0.0072(14) -0.0126(16) -0.0171(14)
C64 0.0448(16) 0.0469(15) 0.0618(17) -0.0115(14) -0.0180(15) -0.0096(14)
C65 0.0374(14) 0.0551(17) 0.0426(14) -0.0094(13) -0.0086(12) -0.0020(13)
C66 0.0358(14) 0.0405(13) 0.0425(13) -0.0029(11) -0.0030(11) -0.0019(12)
C67 0.126(5) 0.118(5) 0.117(5) 0.006(4) -0.019(4) 0.022(4)
C68 0.148(7) 0.091(4) 0.153(6) 0.017(4) -0.008(6) 0.012(4)
C69 0.175(8) 0.121(5) 0.180(8) -0.006(6) 0.033(8) 0.018(6)
C70 0.163(9) 0.224(10) 0.133(6) -0.050(7) 0.029(6) -0.060(8)
C71 0.221(12) 0.114(6) 0.175(8) -0.023(6) -0.027(9) -0.038(7)
C72 0.207(10) 0.104(5) 0.168(7) 0.001(5) -0.071(8) 0.027(6)
O3 0.247(7) 0.186(5) 0.200(5) -0.104(5) -0.099(5) 0.105(5)

loop_
_atom_type_symbol
_atom_type_description
_atom_type_scat_dispersion_real
_atom_type_scat_dispersion_imag
_atom_type_scat_source
C C 0.0033 0.0000 'International Tables Vol C Tables 4.2.6.8 and 6.1.1.4'
H H 0.0000 0.0000 'International Tables Vol C Tables 4.2.6.8 and 6.1.1.4'
N N 0.0061 0.0000 'International Tables Vol C Tables 4.2.6.8 and 6.1.1.4'
O O 0.0106 0.0000 'International Tables Vol C Tables 4.2.6.8 and 6.1.1.4'

loop_
_geom_angle_atom_site_label_1
_geom_angle_atom_site_label_2
_geom_angle_atom_site_label_3
_geom_angle
O1 C1 O2 125.8(2)
O1 C1 C2 119.7(2)
O2 C1 C2 114.6(2)
C3 C2 C7 120.2(2)
C3 C2 C1 122.0(2)
C7 C2 C1 117.7(2)
C2 C3 C4 118.7(2)
C2 C3 C14 122.6(2)
C4 C3 C14 118.7(2)
C5 C4 C3 121.9(2)
C5 C4 H1 119.1
C3 C4 H1 119.1
C4 C5 C6 118.5(2)
C4 C5 C20 120.9(2)
C6 C5 C20 120.5(2)
C7 C6 C5 121.2(2)
C7 C6 H2 119.4
C5 C6 H2 119.4
C6 C7 C2 119.5(2)
C6 C7 C8 119.8(2)
C2 C7 C8 120.6(2)
C9 C8 C13 119.0(3)
C9 C8 C7 121.2(3)
C13 C8 C7 119.8(3)
C8 C9 C10 119.9(3)
C8 C9 H3 120.1
C10 C9 H3 120.1
C11 C10 C9 119.9(3)
C11 C10 H4 120.1
C9 C10 H4 120.1
C12 C11 C10 120.4(3)
C12 C11 H5 119.8
C10 C11 H5 119.8
C11 C12 C13 120.1(3)
C11 C12 H6 119.9
C13 C12 H6 119.9
C12 C13 C8 120.8(3)
C12 C13 H7 119.6
C8 C13 H7 119.6
C15 C14 C19 118.0(3)
C15 C14 C3 120.3(3)
C19 C14 C3 121.6(3)
C16 C15 C14 120.2(3)
C16 C15 H8 119.9
C14 C15 H8 119.9
C17 C16 C15 121.2(4)
C17 C16 H9 119.4
C15 C16 H9 119.4
C18 C17 C16 119.5(3)
C18 C17 H10 120.2
C16 C17 H10 120.2
C17 C18 C19 120.9(3)
C17 C18 H11 119.6
C19 C18 H11 119.6
C14 C19 C18 120.1(3)
C14 C19 H12 119.9
C18 C19 H12 119.9
C25 C20 C21 118.2(2)
C25 C20 C5 121.5(2)
C21 C20 C5 120.3(2)
C20 C21 C22 120.4(3)
C20 C21 H13 119.8
C22 C21 H13 119.8
C23 C22 C21 120.3(3)
C23 C22 H14 119.8
C21 C22 H14 119.8
C22 C23 C24 119.8(3)
C22 C23 H15 120.1
C24 C23 H15 120.1
C23 C24 C25 120.0(3)
C23 C24 H16 120.0
C25 C24 H16 120.0
C20 C25 C24 121.2(3)
C20 C25 H17 119.4
C24 C25 H17 119.4
C26 N1 C41 127.3(2)
C26 N1 H18 116(2)
C41 N1 H18 116(2)
C26 N2 C33 127.1(2)
C26 N2 H19 112(2)
C33 N2 H19 120(2)
N1 C26 N2 119.0(2)
N1 C26 C27 121.4(2)
N2 C26 C27 119.6(2)
C32 C27 C28 120.8(2)
C32 C27 C26 121.1(2)
C28 C27 C26 118.1(2)
C29 C28 C27 119.1(2)
C29 C28 C49 119.2(2)
C27 C28 C49 121.7(2)
C28 C29 C30 121.4(2)
C28 C29 H20 119.3
C30 C29 H20 119.3
C31 C30 C29 118.5(2)
C31 C30 C61 120.5(2)
C29 C30 C61 121.1(2)
C30 C31 C32 122.4(2)
C30 C31 H21 118.8
C32 C31 H21 118.8
C31 C32 C27 117.8(2)
C31 C32 C55 118.3(2)
C27 C32 C55 123.9(2)
N2 C33 C35 111.5(2)
N2 C33 C34 108.0(2)
C35 C33 C34 112.8(3)
N2 C33 H22 108.1
C35 C33 H22 108.1
C34 C33 H22 108.1
C33 C34 H23 109.5
C33 C34 H24 109.5
H23 C34 H24 109.5
C33 C34 H25 109.5
H23 C34 H25 109.5
H24 C34 H25 109.5
C36 C35 C40 118.8(3)
C36 C35 C33 121.4(3)
C40 C35 C33 119.8(3)
C37 C36 C35 120.3(4)
C37 C36 H26 119.8
C35 C36 H26 119.8
C36 C37 C38 120.7(4)
C36 C37 H27 119.6
C38 C37 H27 119.6
C39 C38 C37 120.2(4)
C39 C38 H28 119.9
C37 C38 H28 119.9
C38 C39 C40 119.6(4)
C38 C39 H29 120.2
C40 C39 H29 120.2
C35 C40 C39 120.3(4)
C35 C40 H30 119.8
C39 C40 H30 119.8
N1 C41 C42 109.4(2)
N1 C41 C43 111.7(2)
C42 C41 C43 110.9(2)
N1 C41 H31 108.3
C42 C41 H31 108.3
C43 C41 H31 108.3
C41 C42 H32 109.5
C41 C42 H33 109.5
H32 C42 H33 109.5
C41 C42 H34 109.5
H32 C42 H34 109.5
H33 C42 H34 109.5
C44 C43 C48 119.3(3)
C44 C43 C41 122.8(3)
C48 C43 C41 117.9(3)
C43 C44 C45 120.1(4)
C43 C44 H35 120.0
C45 C44 H35 120.0
C46 C45 C44 120.4(4)
C46 C45 H36 119.8
C44 C45 H36 119.8
C47 C46 C45 120.1(3)
C47 C46 H37 119.9
C45 C46 H37 119.9
C46 C47 C48 120.7(4)
C46 C47 H38 119.6
C48 C47 H38 119.6
C43 C48 C47 119.4(4)
C43 C48 H39 120.3
C47 C48 H39 120.3
C54 C49 C50 119.1(3)
C54 C49 C28 120.9(3)
C50 C49 C28 119.9(3)
C51 C50 C49 119.3(4)
C51 C50 H40 120.3
C49 C50 H40 120.3
C52 C51 C50 121.3(5)
C52 C51 H41 119.3
C50 C51 H41 119.3
C51 C52 C53 120.0(4)
C51 C52 H42 120.0
C53 C52 H42 120.0
C52 C53 C54 120.5(5)
C52 C53 H43 119.7
C54 C53 H43 119.7
C49 C54 C53 119.6(4)
C49 C54 H44 120.2
C53 C54 H44 120.2
C60 C55 C56 118.5(2)
C60 C55 C32 119.0(2)
C56 C55 C32 122.5(2)
C57 C56 C55 120.3(3)
C57 C56 H45 119.9
C55 C56 H45 119.9
C56 C57 C58 120.5(3)
C56 C57 H46 119.7
C58 C57 H46 119.7
C59 C58 C57 119.8(3)
C59 C58 H47 120.1
C57 C58 H47 120.1
C58 C59 C60 120.1(3)
C58 C59 H48 119.9
C60 C59 H48 119.9
C55 C60 C59 120.8(3)
C55 C60 H49 119.6
C59 C60 H49 119.6
C62 C61 C66 118.5(2)
C62 C61 C30 120.5(2)
C66 C61 C30 121.0(2)
C63 C62 C61 120.1(3)
C63 C62 H50 120.0
C61 C62 H50 120.0
C64 C63 C62 120.8(3)
C64 C63 H51 119.6
C62 C63 H51 119.6
C65 C64 C63 119.7(3)
C65 C64 H52 120.2
C63 C64 H52 120.2
C64 C65 C66 120.7(3)
C64 C65 H53 119.7
C66 C65 H53 119.7
C65 C66 C61 120.3(3)
C65 C66 H54 119.8
C61 C66 H54 119.8
C68 C67 C72 120.0
C68 C67 H55 120.0
C72 C67 H55 120.0
C67 C68 C69 120.0
C67 C68 H56 120.0
C69 C68 H56 120.0
C70 C69 C68 120.0
C70 C69 H57 120.0
C68 C69 H57 120.0
C69 C70 C71 120.0
C69 C70 H58 120.0
C71 C70 H58 120.0
C72 C71 C70 120.0
C72 C71 H59 120.0
C70 C71 H59 120.0
C71 C72 C67 120.0
C71 C72 H60 120.0
C67 C72 H60 120.0

loop_
_geom_bond_atom_site_label_1
_geom_bond_atom_site_label_2
_geom_bond_distance
O1 C1 1.245(3)
O2 C1 1.256(3)
C1 C2 1.519(3)
C2 C3 1.398(4)
C2 C7 1.403(3)
C3 C4 1.401(3)
C3 C14 1.489(4)
C4 C5 1.387(4)
C4 H1 0.9500
C5 C6 1.394(4)
C5 C20 1.495(3)
C6 C7 1.391(3)
C6 H2 0.9500
C7 C8 1.487(4)
C8 C9 1.387(4)
C8 C13 1.394(4)
C9 C10 1.399(4)
C9 H3 0.9500
C10 C11 1.385(5)
C10 H4 0.9500
C11 C12 1.365(5)
C11 H5 0.9500
C12 C13 1.382(4)
C12 H6 0.9500
C13 H7 0.9500
C14 C15 1.388(5)
C14 C19 1.392(4)
C15 C16 1.385(5)
C15 H8 0.9500
C16 C17 1.358(6)
C16 H9 0.9500
C17 C18 1.353(6)
C17 H10 0.9500
C18 C19 1.394(4)
C18 H11 0.9500
C19 H12 0.9500
C20 C25 1.385(4)
C20 C21 1.393(4)
C21 C22 1.398(4)
C21 H13 0.9500
C22 C23 1.373(5)
C22 H14 0.9500
C23 C24 1.378(4)
C23 H15 0.9500
C24 C25 1.390(4)
C24 H16 0.9500
C25 H17 0.9500
N1 C26 1.314(3)
N1 C41 1.467(3)
N1 H18 0.84(4)
N2 C26 1.324(3)
N2 C33 1.472(3)
N2 H19 0.84(3)
C26 C27 1.505(3)
C27 C32 1.406(4)
C27 C28 1.409(3)
C28 C29 1.390(3)
C28 C49 1.496(4)
C29 C30 1.395(4)
C29 H20 0.9500
C30 C31 1.389(4)
C30 C61 1.486(3)
C31 C32 1.400(3)
C31 H21 0.9500
C32 C55 1.492(3)
C33 C35 1.517(4)
C33 C34 1.526(4)
C33 H22 1.0000
C34 H23 0.9800
C34 H24 0.9800
C34 H25 0.9800
C35 C36 1.384(5)
C35 C40 1.387(5)
C36 C37 1.374(5)
C36 H26 0.9500
C37 C38 1.368(7)
C37 H27 0.9500
C38 C39 1.368(7)
C38 H28 0.9500
C39 C40 1.395(6)
C39 H29 0.9500
C40 H30 0.9500
C41 C42 1.521(4)
C41 C43 1.531(4)
C41 H31 1.0000
C42 H32 0.9800
C42 H33 0.9800
C42 H34 0.9800
C43 C44 1.370(5)
C43 C48 1.388(4)
C44 C45 1.386(5)
C44 H35 0.9500
C45 C46 1.365(6)
C45 H36 0.9500
C46 C47 1.346(7)
C46 H37 0.9500
C47 C48 1.394(5)
C47 H38 0.9500
C48 H39 0.9500
C49 C54 1.383(5)
C49 C50 1.395(5)
C50 C51 1.396(6)
C50 H40 0.9500
C51 C52 1.342(8)
C51 H41 0.9500
C52 C53 1.369(8)
C52 H42 0.9500
C53 C54 1.399(6)
C53 H43 0.9500
C54 H44 0.9500
C55 C60 1.392(4)
C55 C56 1.392(4)
C56 C57 1.386(4)
C56 H45 0.9500
C57 C58 1.384(4)
C57 H46 0.9500
C58 C59 1.368(4)
C58 H47 0.9500
C59 C60 1.392(4)
C59 H48 0.9500
C60 H49 0.9500
C61 C62 1.395(4)
C61 C66 1.394(4)
C62 C63 1.389(4)
C62 H50 0.9500
C63 C64 1.375(5)
C63 H51 0.9500
C64 C65 1.366(5)
C64 H52 0.9500
C65 C66 1.390(4)
C65 H53 0.9500
C66 H54 0.9500
C67 C68 1.3900
C67 C72 1.3900
C67 H55 0.9500
C68 C69 1.3900
C68 H56 0.9500
C69 C70 1.3900
C69 H57 0.9500
C70 C71 1.3900
C70 H58 0.9500
C71 C72 1.3900
C71 H59 0.9500
C72 H60 0.9500

loop_
_geom_torsion_atom_site_label_1
_geom_torsion_atom_site_label_2
_geom_torsion_atom_site_label_3
_geom_torsion_atom_site_label_4
_geom_torsion
O1 C1 C2 C3 74.5(3)
O2 C1 C2 C3 -105.2(3)
O1 C1 C2 C7 -110.0(3)
O2 C1 C2 C7 70.3(3)
C7 C2 C3 C4 0.1(4)
C1 C2 C3 C4 175.5(2)
C7 C2 C3 C14 -177.6(3)
C1 C2 C3 C14 -2.1(4)
C2 C3 C4 C5 -1.0(4)
C14 C3 C4 C5 176.7(3)
C3 C4 C5 C6 0.7(4)
C3 C4 C5 C20 -178.6(2)
C4 C5 C6 C7 0.4(4)
C20 C5 C6 C7 179.7(2)
C5 C6 C7 C2 -1.3(4)
C5 C6 C7 C8 177.3(2)
C3 C2 C7 C6 1.1(4)
C1 C2 C7 C6 -174.6(2)
C3 C2 C7 C8 -177.5(2)
C1 C2 C7 C8 6.8(3)
C6 C7 C8 C9 59.2(3)
C2 C7 C8 C9 -122.2(3)
C6 C7 C8 C13 -121.1(3)
C2 C7 C8 C13 57.5(3)
C13 C8 C9 C10 0.2(4)
C7 C8 C9 C10 179.9(3)
C8 C9 C10 C11 -0.5(5)
C9 C10 C11 C12 0.7(5)
C10 C11 C12 C13 -0.6(5)
C11 C12 C13 C8 0.3(5)
C9 C8 C13 C12 -0.1(4)
C7 C8 C13 C12 -179.8(3)
C2 C3 C14 C15 -137.4(3)
C4 C3 C14 C15 45.0(4)
C2 C3 C14 C19 44.4(4)
C4 C3 C14 C19 -133.2(3)
C19 C14 C15 C16 -0.5(6)
C3 C14 C15 C16 -178.8(4)
C14 C15 C16 C17 -1.6(8)
C15 C16 C17 C18 2.9(9)
C16 C17 C18 C19 -1.9(8)
C15 C14 C19 C18 1.4(5)
C3 C14 C19 C18 179.7(3)
C17 C18 C19 C14 -0.3(6)
C4 C5 C20 C25 35.4(4)
C6 C5 C20 C25 -143.9(3)
C4 C5 C20 C21 -145.4(3)
C6 C5 C20 C21 35.3(4)
C25 C20 C21 C22 -0.1(4)
C5 C20 C21 C22 -179.3(3)
C20 C21 C22 C23 0.8(5)
C21 C22 C23 C24 -1.3(5)
C22 C23 C24 C25 1.3(5)
C21 C20 C25 C24 0.1(4)
C5 C20 C25 C24 179.2(3)
C23 C24 C25 C20 -0.6(5)
C41 N1 C26 N2 179.7(2)
C41 N1 C26 C27 -1.5(4)
C33 N2 C26 N1 -173.3(3)
C33 N2 C26 C27 7.8(4)
N1 C26 C27 C32 71.0(3)
N2 C26 C27 C32 -110.2(3)
N1 C26 C27 C28 -109.7(3)
N2 C26 C27 C28 69.1(3)
C32 C27 C28 C29 0.7(4)
C26 C27 C28 C29 -178.6(2)
C32 C27 C28 C49 -179.8(2)
C26 C27 C28 C49 0.9(4)
C27 C28 C29 C30 -1.0(4)
C49 C28 C29 C30 179.5(2)
C28 C29 C30 C31 1.1(4)
C28 C29 C30 C61 -179.3(2)
C29 C30 C31 C32 -1.0(4)
C61 C30 C31 C32 179.4(2)
C30 C31 C32 C27 0.8(4)
C30 C31 C32 C55 -178.3(2)
C28 C27 C32 C31 -0.6(3)
C26 C27 C32 C31 178.7(2)
C28 C27 C32 C55 178.4(2)
C26 C27 C32 C55 -2.4(4)
C26 N2 C33 C35 85.2(3)
C26 N2 C33 C34 -150.3(3)
N2 C33 C35 C36 58.5(3)
C34 C33 C35 C36 -63.2(4)
N2 C33 C35 C40 -119.9(3)
C34 C33 C35 C40 118.4(3)
C40 C35 C36 C37 0.9(5)
C33 C35 C36 C37 -177.6(3)
C35 C36 C37 C38 -0.2(6)
C36 C37 C38 C39 -1.5(7)
C37 C38 C39 C40 2.4(7)
C36 C35 C40 C39 0.0(5)
C33 C35 C40 C39 178.5(3)
C38 C39 C40 C35 -1.6(6)
C26 N1 C41 C42 -129.4(3)
C26 N1 C41 C43 107.5(3)
N1 C41 C43 C44 34.3(4)
C42 C41 C43 C44 -87.9(3)
N1 C41 C43 C48 -148.4(3)
C42 C41 C43 C48 89.4(3)
C48 C43 C44 C45 0.2(5)
C41 C43 C44 C45 177.5(3)
C43 C44 C45 C46 0.4(6)
C44 C45 C46 C47 -0.9(7)
C45 C46 C47 C48 0.7(7)
C44 C43 C48 C47 -0.4(5)
C41 C43 C48 C47 -177.8(3)
C46 C47 C48 C43 -0.1(6)
C29 C28 C49 C54 -116.6(3)
C27 C28 C49 C54 63.9(4)
C29 C28 C49 C50 62.5(4)
C27 C28 C49 C50 -117.0(3)
C54 C49 C50 C51 -2.3(5)
C28 C49 C50 C51 178.5(3)
C49 C50 C51 C52 2.3(6)
C50 C51 C52 C53 -1.0(7)
C51 C52 C53 C54 -0.2(7)
C50 C49 C54 C53 1.1(5)
C28 C49 C54 C53 -179.7(3)
C52 C53 C54 C49 0.2(7)
C31 C32 C55 C60 42.0(3)
C27 C32 C55 C60 -136.9(3)
C31 C32 C55 C56 -136.6(3)
C27 C32 C55 C56 44.5(4)
C60 C55 C56 C57 1.4(4)
C32 C55 C56 C57 180.0(3)
C55 C56 C57 C58 -0.9(4)
C56 C57 C58 C59 -0.5(5)
C57 C58 C59 C60 1.4(5)
C56 C55 C60 C59 -0.4(4)
C32 C55 C60 C59 -179.1(3)
C58 C59 C60 C55 -1.0(5)
C31 C30 C61 C62 39.1(4)
C29 C30 C61 C62 -140.5(3)
C31 C30 C61 C66 -142.3(3)
C29 C30 C61 C66 38.1(4)
C66 C61 C62 C63 -0.8(4)
C30 C61 C62 C63 177.9(3)
C61 C62 C63 C64 0.8(5)
C62 C63 C64 C65 -0.4(5)
C63 C64 C65 C66 0.0(5)
C64 C65 C66 C61 0.0(5)
C62 C61 C66 C65 0.4(4)
C30 C61 C66 C65 -178.3(3)
C72 C67 C68 C69 0.0
C67 C68 C69 C70 0.0
C68 C69 C70 C71 0.0
C69 C70 C71 C72 0.0
C70 C71 C72 C67 0.0
C68 C67 C72 C71 0.0
